data_2221641
loop_
_publ_author_name
'Xu, Hai-Jun'
'Tan, Qin-Ying'
'Cui, Li-Jing'
'Qian, Kun'

_publ_section_title
;
 3-[4-(Dimethylamino)benzylideneamino]benzonitrile
;
_journal_coeditor_code DN2436
_journal_issue 5
_journal_name_full 'Acta Crystallographica Section E'
_journal_page_first o945
_journal_paper_doi 10.1107/S1600536809011568
_journal_volume 65
_journal_year 2009
_chemical_formula_moiety 'C16 H15 N3'
_chemical_formula_sum 'C16 H15 N3'
_chemical_formula_weight 249.31
_chemical_name_systematic
;
3-[4-(Dimethylamino)benzylideneamino]benzonitrile
;
_space_group_IT_number 14
_symmetry_cell_setting monoclinic
_symmetry_space_group_name_Hall '-P 2ybc'
_symmetry_space_group_name_H-M 'P 1 21/c 1'
_atom_sites_solution_hydrogens geom
_atom_sites_solution_primary direct
_atom_sites_solution_secondary difmap
_audit_creation_method SHELXL-97
_cell_angle_alpha 90.00
_cell_angle_beta 92.9240(10)
_cell_angle_gamma 90.00
_cell_formula_units_Z 4
_cell_length_a 6.0924(6)
_cell_length_b 29.127(3)
_cell_length_c 7.3768(7)
_cell_measurement_reflns_used 2559
_cell_measurement_temperature 293(2)
_cell_measurement_theta_max 26.0
_cell_measurement_theta_min 2.8
_cell_volume 1307.3(2)
_computing_cell_refinement 'SAINT(Bruker, 2000)'
_computing_data_collection 'SMART(Bruker, 2000)'
_computing_data_reduction 'SAINT(Bruker, 2000)'
_computing_molecular_graphics 'SHELXTL (Sheldrick, 2008)'
_computing_publication_material 'SHELXL97 (Sheldrick, 2008)'
_computing_structure_refinement 'SHELXL97 (Sheldrick, 2008)'
_computing_structure_solution 'SHELXS97 (Sheldrick, 2008)'
_diffrn_ambient_temperature 293(2)
_diffrn_measured_fraction_theta_full 0.997
_diffrn_measured_fraction_theta_max 0.997
_diffrn_measurement_device_type 'Bruker SMART CCD area-detector'
_diffrn_measurement_method '\f and \w'
_diffrn_radiation_monochromator graphite
_diffrn_radiation_source 'fine-focus sealed tube'
_diffrn_radiation_type MoK\a
_diffrn_radiation_wavelength 0.71073
_diffrn_reflns_av_R_equivalents 0.0644
_diffrn_reflns_av_sigmaI/netI 0.0472
_diffrn_reflns_limit_h_max 7
_diffrn_reflns_limit_h_min -7
_diffrn_reflns_limit_k_max 25
_diffrn_reflns_limit_k_min -35
_diffrn_reflns_limit_l_max 8
_diffrn_reflns_limit_l_min -9
_diffrn_reflns_number 7018
_diffrn_reflns_theta_full 26.00
_diffrn_reflns_theta_max 26.00
_diffrn_reflns_theta_min 2.80
_exptl_absorpt_coefficient_mu 0.077
_exptl_absorpt_correction_T_max 1.0000
_exptl_absorpt_correction_T_min 0.9614
_exptl_absorpt_correction_type multi-scan
_exptl_absorpt_process_details '(CrystalClear; Rigaku, 2005)'
_exptl_crystal_colour yellow
_exptl_crystal_density_diffrn 1.267
_exptl_crystal_density_method 'not measured'
_exptl_crystal_description block
_exptl_crystal_F_000 528
_exptl_crystal_size_max 0.30
_exptl_crystal_size_mid 0.20
_exptl_crystal_size_min 0.20
_refine_diff_density_max 0.187
_refine_diff_density_min -0.246
_refine_ls_extinction_method none
_refine_ls_goodness_of_fit_ref 1.050
_refine_ls_hydrogen_treatment constr
_refine_ls_matrix_type full
_refine_ls_number_parameters 174
_refine_ls_number_reflns 2559
_refine_ls_number_restraints 0
_refine_ls_restrained_S_all 1.050
_refine_ls_R_factor_all 0.0432
_refine_ls_R_factor_gt 0.0390
_refine_ls_shift/su_max 0.000
_refine_ls_shift/su_mean 0.000
_refine_ls_structure_factor_coef Fsqd
_refine_ls_weighting_details 'calc w=1/[\s^2^(Fo^2^)+(0.0596P)^2^+0.1755P] where P=(Fo^2^+2Fc^2^)/3'
_refine_ls_weighting_scheme calc
_refine_ls_wR_factor_gt 0.1052
_refine_ls_wR_factor_ref 0.1096
_reflns_number_gt 2241
_reflns_number_total 2559
_reflns_threshold_expression I>2\s(I)
_cod_data_source_file dn2436.cif
_cod_data_source_block I
_cod_depositor_comments
;
The following automatic conversions were performed:
'_symmetry_cell_setting' value 'Monoclinic' changed to 'monoclinic'
according to '/home/saulius/struct/CIF-dictionaries/cif_core.dic'
dictionary named 'cif_core.dic' version 2.4.1 from 2010-06-29.

Automatic conversion script
Id: cif_fix_enum 1527 2010-12-29 10:47:43Z saulius 

The following automatic conversions were performed:

'_symmetry_cell_setting' value 'Monoclinic' changed to 'monoclinic'
according to /home/saulius/struct/CIF-dictionaries/cif_core.dic
dictionary named 'cif_core.dic' version 2.4.1 from 2010-06-29.

Automatic conversion script
Id: cif_fix_values 1715 2011-07-08 13:25:40Z adriana 
;
_cod_original_sg_symbol_H-M 'P 21/c'
_cod_database_code 2221641
_cod_database_fobs_code 2221641

loop_
_symmetry_equiv_pos_as_xyz
'x, y, z'
'-x, y+1/2, -z+1/2'
'-x, -y, -z'
'x, -y-1/2, z-1/2'

loop_
_atom_site_type_symbol
_atom_site_label
_atom_site_fract_x
_atom_site_fract_y
_atom_site_fract_z
_atom_site_U_iso_or_equiv
_atom_site_adp_type
_atom_site_calc_flag
_atom_site_refinement_flags
_atom_site_occupancy
_atom_site_disorder_assembly
_atom_site_disorder_group
N N1 0.61108(15) 0.27979(3) 0.59956(13) 0.0190(2) Uani d . 1 . .
N N2 0.28428(16) 0.47022(3) 0.70360(14) 0.0263(3) Uani d . 1 . .
N N3 0.14557(15) 0.08098(3) 0.61116(13) 0.0189(2) Uani d . 1 . .
C C1 0.65373(17) 0.32723(4) 0.58571(14) 0.0171(2) Uani d . 1 . .
C C2 0.50894(17) 0.36071(4) 0.64200(14) 0.0169(2) Uani d . 1 . .
H H2A 0.3790 0.3523 0.6941 0.020 Uiso calc R 1 . .
C C3 0.56051(17) 0.40708(4) 0.61955(14) 0.0175(3) Uani d . 1 . .
C C4 0.75672(18) 0.42049(4) 0.54437(14) 0.0190(3) Uani d . 1 . .
H H4A 0.7889 0.4514 0.5285 0.023 Uiso calc R 1 . .
C C5 0.90207(18) 0.38678(4) 0.49403(15) 0.0207(3) Uani d . 1 . .
H H5A 1.0341 0.3951 0.4452 0.025 Uiso calc R 1 . .
C C6 0.85265(17) 0.34081(4) 0.51572(15) 0.0197(3) Uani d . 1 . .
H H6A 0.9532 0.3186 0.4833 0.024 Uiso calc R 1 . .
C C7 0.40682(18) 0.44200(4) 0.66975(15) 0.0198(3) Uani d . 1 . .
C C8 0.42252(17) 0.26531(4) 0.53867(14) 0.0174(3) Uani d . 1 . .
H H8A 0.3245 0.2863 0.4847 0.021 Uiso calc R 1 . .
C C9 0.35526(17) 0.21769(4) 0.55017(14) 0.0171(3) Uani d . 1 . .
C C10 0.14627(17) 0.20363(4) 0.48467(15) 0.0188(3) Uani d . 1 . .
H H10A 0.0515 0.2251 0.4298 0.023 Uiso calc R 1 . .
C C11 0.07713(17) 0.15861(4) 0.49941(15) 0.0187(3) Uani d . 1 . .
H H11A -0.0617 0.1502 0.4526 0.022 Uiso calc R 1 . .
C C12 0.21502(17) 0.12527(4) 0.58471(14) 0.0162(2) Uani d . 1 . .
C C13 0.42785(17) 0.13953(4) 0.64815(14) 0.0176(3) Uani d . 1 . .
H H13A 0.5238 0.1182 0.7028 0.021 Uiso calc R 1 . .
C C14 0.49460(17) 0.18430(4) 0.63022(14) 0.0175(2) Uani d . 1 . .
H H14A 0.6355 0.1926 0.6722 0.021 Uiso calc R 1 . .
C C15 0.30017(19) 0.04552(4) 0.67163(16) 0.0229(3) Uani d . 1 . .
H H15A 0.3783 0.0553 0.7812 0.034 Uiso calc R 1 . .
H H15B 0.4027 0.0401 0.5793 0.034 Uiso calc R 1 . .
H H15C 0.2218 0.0177 0.6943 0.034 Uiso calc R 1 . .
C C16 -0.06638(18) 0.06583(4) 0.53393(16) 0.0222(3) Uani d . 1 . .
H H16A -0.1766 0.0881 0.5599 0.033 Uiso calc R 1 . .
H H16B -0.1035 0.0368 0.5860 0.033 Uiso calc R 1 . .
H H16C -0.0590 0.0626 0.4049 0.033 Uiso calc R 1 . .

loop_
_atom_site_aniso_label
_atom_site_aniso_U_11
_atom_site_aniso_U_22
_atom_site_aniso_U_33
_atom_site_aniso_U_12
_atom_site_aniso_U_13
_atom_site_aniso_U_23
N1 0.0189(5) 0.0166(5) 0.0216(5) 0.0000(4) 0.0009(4) 0.0003(4)
N2 0.0295(5) 0.0194(5) 0.0304(6) -0.0017(4) 0.0058(4) -0.0035(4)
N3 0.0188(5) 0.0154(5) 0.0224(5) -0.0007(4) 0.0011(4) 0.0008(4)
C1 0.0179(5) 0.0166(5) 0.0162(5) -0.0016(4) -0.0034(4) 0.0017(4)
C2 0.0150(5) 0.0187(6) 0.0170(5) -0.0024(4) 0.0005(4) 0.0002(4)
C3 0.0190(5) 0.0182(6) 0.0151(5) -0.0014(4) -0.0010(4) -0.0016(4)
C4 0.0211(5) 0.0184(6) 0.0172(5) -0.0060(4) -0.0022(4) 0.0005(4)
C5 0.0161(5) 0.0262(6) 0.0196(6) -0.0049(5) 0.0002(4) 0.0005(5)
C6 0.0149(5) 0.0231(6) 0.0209(5) 0.0023(4) -0.0010(4) -0.0014(4)
C7 0.0225(6) 0.0170(6) 0.0199(5) -0.0056(5) 0.0009(4) -0.0009(4)
C8 0.0165(5) 0.0171(6) 0.0187(5) 0.0033(4) 0.0027(4) 0.0015(4)
C9 0.0171(5) 0.0170(5) 0.0174(6) 0.0012(4) 0.0039(4) 0.0001(4)
C10 0.0164(5) 0.0180(6) 0.0221(6) 0.0042(4) 0.0013(4) 0.0018(4)
C11 0.0147(5) 0.0196(6) 0.0219(6) -0.0004(4) 0.0014(4) -0.0001(4)
C12 0.0181(5) 0.0162(5) 0.0148(5) 0.0015(4) 0.0046(4) -0.0003(4)
C13 0.0186(5) 0.0176(5) 0.0167(5) 0.0041(4) 0.0013(4) 0.0013(4)
C14 0.0162(5) 0.0189(5) 0.0175(5) 0.0008(4) 0.0012(4) -0.0007(4)
C15 0.0292(6) 0.0158(6) 0.0233(6) 0.0000(5) -0.0039(5) 0.0009(4)
C16 0.0198(6) 0.0184(6) 0.0285(6) -0.0020(4) 0.0035(5) -0.0007(5)

loop_
_atom_type_symbol
_atom_type_description
_atom_type_scat_dispersion_real
_atom_type_scat_dispersion_imag
_atom_type_scat_source
C C 0.0033 0.0016 'International Tables Vol C Tables 4.2.6.8 and 6.1.1.4'
H H 0.0000 0.0000 'International Tables Vol C Tables 4.2.6.8 and 6.1.1.4'
N N 0.0061 0.0033 'International Tables Vol C Tables 4.2.6.8 and 6.1.1.4'

loop_
_geom_angle_atom_site_label_1
_geom_angle_atom_site_label_2
_geom_angle_atom_site_label_3
_geom_angle_site_symmetry_1
_geom_angle_site_symmetry_3
_geom_angle
_geom_angle_publ_flag
C8 N1 C1 . . 117.49(9) ?
C12 N3 C15 . . 120.76(9) ?
C12 N3 C16 . . 120.20(9) ?
C15 N3 C16 . . 116.99(9) ?
C2 C1 C6 . . 119.09(10) ?
C2 C1 N1 . . 122.86(10) ?
C6 C1 N1 . . 118.04(10) ?
C1 C2 C3 . . 119.44(10) ?
C1 C2 H2A . . 120.3 ?
C3 C2 H2A . . 120.3 ?
C2 C3 C4 . . 121.21(10) ?
C2 C3 C7 . . 119.83(10) ?
C4 C3 C7 . . 118.94(10) ?
C5 C4 C3 . . 118.64(10) ?
C5 C4 H4A . . 120.7 ?
C3 C4 H4A . . 120.7 ?
C6 C5 C4 . . 120.59(10) ?
C6 C5 H5A . . 119.7 ?
C4 C5 H5A . . 119.7 ?
C5 C6 C1 . . 120.95(10) ?
C5 C6 H6A . . 119.5 ?
C1 C6 H6A . . 119.5 ?
N2 C7 C3 . . 177.67(13) ?
N1 C8 C9 . . 123.00(10) ?
N1 C8 H8A . . 118.5 ?
C9 C8 H8A . . 118.5 ?
C10 C9 C14 . . 117.61(10) ?
C10 C9 C8 . . 120.95(10) ?
C14 C9 C8 . . 121.43(10) ?
C11 C10 C9 . . 121.69(10) ?
C11 C10 H10A . . 119.2 ?
C9 C10 H10A . . 119.2 ?
C10 C11 C12 . . 120.71(10) ?
C10 C11 H11A . . 119.6 ?
C12 C11 H11A . . 119.6 ?
N3 C12 C11 . . 121.91(9) ?
N3 C12 C13 . . 120.73(10) ?
C11 C12 C13 . . 117.33(10) ?
C14 C13 C12 . . 121.08(10) ?
C14 C13 H13A . . 119.5 ?
C12 C13 H13A . . 119.5 ?
C13 C14 C9 . . 121.54(10) ?
C13 C14 H14A . . 119.2 ?
C9 C14 H14A . . 119.2 ?
N3 C15 H15A . . 109.5 ?
N3 C15 H15B . . 109.5 ?
H15A C15 H15B . . 109.5 ?
N3 C15 H15C . . 109.5 ?
H15A C15 H15C . . 109.5 ?
H15B C15 H15C . . 109.5 ?
N3 C16 H16A . . 109.5 ?
N3 C16 H16B . . 109.5 ?
H16A C16 H16B . . 109.5 ?
N3 C16 H16C . . 109.5 ?
H16A C16 H16C . . 109.5 ?
H16B C16 H16C . . 109.5 ?

loop_
_geom_bond_atom_site_label_1
_geom_bond_atom_site_label_2
_geom_bond_site_symmetry_2
_geom_bond_distance
_geom_bond_publ_flag
N1 C8 . 1.2833(14) ?
N1 C1 . 1.4105(14) ?
N2 C7 . 1.1466(15) ?
N3 C12 . 1.3746(14) ?
N3 C15 . 1.4526(14) ?
N3 C16 . 1.4531(14) ?
C1 C2 . 1.3924(15) ?
C1 C6 . 1.3984(15) ?
C2 C3 . 1.3986(15) ?
C2 H2A . 0.9300 ?
C3 C4 . 1.3988(15) ?
C3 C7 . 1.4434(16) ?
C4 C5 . 1.3854(16) ?
C4 H4A . 0.9300 ?
C5 C6 . 1.3836(16) ?
C5 H5A . 0.9300 ?
C6 H6A . 0.9300 ?
C8 C9 . 1.4501(15) ?
C8 H8A . 0.9300 ?
C9 C10 . 1.3998(15) ?
C9 C14 . 1.4013(15) ?
C10 C11 . 1.3834(16) ?
C10 H10A . 0.9300 ?
C11 C12 . 1.4109(15) ?
C11 H11A . 0.9300 ?
C12 C13 . 1.4181(15) ?
C13 C14 . 1.3743(15) ?
C13 H13A . 0.9300 ?
C14 H14A . 0.9300 ?
C15 H15A . 0.9600 ?
C15 H15B . 0.9600 ?
C15 H15C . 0.9600 ?
C16 H16A . 0.9600 ?
C16 H16B . 0.9600 ?
C16 H16C . 0.9600 ?

loop_
_cod_related_entry_id
_cod_related_entry_database
_cod_related_entry_code
1 ChemSpider 604318
